data_2226978
loop_
_publ_author_name
'John, Peter'
'Ahmad, Waqar'
'Khan, Islam Ullah'
'Sharif, Shahzad'
'Tiekink, Edward R. T.'

_publ_section_title
;
 <i>N</i>-[4-(Benzylsulfamoyl)phenyl]acetamide
;
_journal_coeditor_code JJ2043
_journal_issue 8
_journal_name_full 'Acta Crystallographica Section E'
_journal_page_first o2048
_journal_paper_doi 10.1107/S1600536810027698
_journal_volume 66
_journal_year 2010
_chemical_formula_iupac 'C15 H16 N2 O3 S'
_chemical_formula_moiety 'C15 H16 N2 O3 S'
_chemical_formula_sum 'C15 H16 N2 O3 S'
_chemical_formula_weight 304.37
_chemical_name_systematic
;
<i>N</i>-[4-(Benzylsulfamoyl)phenyl]acetamide
;
_space_group_IT_number 14
_symmetry_cell_setting monoclinic
_symmetry_space_group_name_Hall '-P 2yn'
_symmetry_space_group_name_H-M 'P 1 21/n 1'
_atom_sites_solution_hydrogens geom
_atom_sites_solution_primary direct
_atom_sites_solution_secondary difmap
_audit_creation_method SHELXL-97
_cell_angle_alpha 90
_cell_angle_beta 98.635(5)
_cell_angle_gamma 90
_cell_formula_units_Z 4
_cell_length_a 9.0646(9)
_cell_length_b 13.6888(14)
_cell_length_c 12.1651(12)
_cell_measurement_reflns_used 4154
_cell_measurement_temperature 293(2)
_cell_measurement_theta_max 27.9
_cell_measurement_theta_min 2.6
_cell_volume 1492.4(3)
_computing_cell_refinement 'SAINT (Bruker, 2007)'
_computing_data_collection 'APEX2 (Bruker, 2007)'
_computing_data_reduction 'SAINT (Bruker, 2007)'
_computing_molecular_graphics
;
ORTEP-3 (Farrugia, 1997) and DIAMOND (Brandenburg, 2006)
;
_computing_publication_material 'publCIF (Westrip, 2010)'
_computing_structure_refinement 'SHELXL97 (Sheldrick, 2008)'
_computing_structure_solution 'SHELXS97 (Sheldrick, 2008)'
_diffrn_ambient_temperature 293(2)
_diffrn_measured_fraction_theta_full 0.996
_diffrn_measured_fraction_theta_max 0.996
_diffrn_measurement_device_type 'Bruker APEXII CCD'
_diffrn_measurement_method '\f and \w scans'
_diffrn_radiation_monochromator graphite
_diffrn_radiation_source 'fine-focus sealed tube'
_diffrn_radiation_type MoK\a
_diffrn_radiation_wavelength 0.71073
_diffrn_reflns_av_R_equivalents 0.036
_diffrn_reflns_av_sigmaI/netI 0.035
_diffrn_reflns_limit_h_max 11
_diffrn_reflns_limit_h_min -11
_diffrn_reflns_limit_k_max 17
_diffrn_reflns_limit_k_min -18
_diffrn_reflns_limit_l_max 16
_diffrn_reflns_limit_l_min -16
_diffrn_reflns_number 13777
_diffrn_reflns_theta_full 28.0
_diffrn_reflns_theta_max 28.0
_diffrn_reflns_theta_min 2.3
_exptl_absorpt_coefficient_mu 0.228
_exptl_absorpt_correction_T_max 0.948
_exptl_absorpt_correction_T_min 0.868
_exptl_absorpt_correction_type multi-scan
_exptl_absorpt_process_details '(SADABS; Sheldrick, 1996)'
_exptl_crystal_colour colourless
_exptl_crystal_density_diffrn 1.355
_exptl_crystal_density_method 'not measured'
_exptl_crystal_description prism
_exptl_crystal_F_000 640
_exptl_crystal_size_max 0.19
_exptl_crystal_size_mid 0.09
_exptl_crystal_size_min 0.07
_refine_diff_density_max 0.25
_refine_diff_density_min -0.24
_refine_ls_extinction_method none
_refine_ls_goodness_of_fit_ref 1.02
_refine_ls_hydrogen_treatment mixed
_refine_ls_matrix_type full
_refine_ls_number_parameters 197
_refine_ls_number_reflns 3577
_refine_ls_number_restraints 2
_refine_ls_restrained_S_all 1.02
_refine_ls_R_factor_all 0.060
_refine_ls_R_factor_gt 0.041
_refine_ls_shift/su_max 0.001
_refine_ls_shift/su_mean 0.000
_refine_ls_structure_factor_coef Fsqd
_refine_ls_weighting_details 'calc w=1/[\s^2^(Fo^2^)+(0.0643P)^2^+0.3076P] where P=(Fo^2^+2Fc^2^)/3'
_refine_ls_weighting_scheme calc
_refine_ls_wR_factor_gt 0.109
_refine_ls_wR_factor_ref 0.124
_reflns_number_gt 2689
_reflns_number_total 3577
_reflns_threshold_expression I>2\s(I)
_cod_data_source_file jj2043.cif
_cod_data_source_block I
_cod_original_sg_symbol_Hall '-P 2yn '
_cod_original_sg_symbol_H-M 'P 21/n'
_cod_database_code 2226978
_cod_database_fobs_code 2226978

loop_
_symmetry_equiv_pos_as_xyz
'x, y, z'
'-x+1/2, y+1/2, -z+1/2'
'-x, -y, -z'
'x-1/2, -y-1/2, z-1/2'

loop_
_atom_site_type_symbol
_atom_site_label
_atom_site_fract_x
_atom_site_fract_y
_atom_site_fract_z
_atom_site_U_iso_or_equiv
_atom_site_adp_type
_atom_site_calc_flag
_atom_site_refinement_flags
_atom_site_occupancy
_atom_site_disorder_assembly
_atom_site_disorder_group
S S1 0.11090(5) 0.33181(3) 0.82483(3) 0.03999(15) Uani d . 1 . .
O O1 0.21873(16) 0.27094(10) 0.88809(10) 0.0536(4) Uani d . 1 . .
O O2 -0.04454(15) 0.31532(11) 0.82667(12) 0.0594(4) Uani d . 1 . .
O O3 0.02478(16) 0.40834(11) 0.26180(11) 0.0596(4) Uani d . 1 . .
N N1 0.14186(17) 0.44201(11) 0.86867(12) 0.0448(4) Uani d D 1 . .
H H1N 0.0786(18) 0.4846(12) 0.8311(15) 0.054 Uiso d D 1 . .
N N2 0.20419(16) 0.31175(10) 0.35277(11) 0.0399(3) Uani d D 1 . .
H H2N 0.2876(15) 0.2778(12) 0.3473(16) 0.048 Uiso d D 1 . .
C C1 0.2944(2) 0.47687(16) 0.90443(16) 0.0559(5) Uani d . 1 . .
H H1A 0.3409 0.4347 0.9638 0.067 Uiso calc R 1 . .
H H1B 0.2888 0.5418 0.9355 0.067 Uiso calc R 1 . .
C C2 0.3944(2) 0.48133(13) 0.81674(15) 0.0464(4) Uani d . 1 . .
C C3 0.3606(2) 0.54229(14) 0.72574(17) 0.0532(5) Uani d . 1 . .
H H3 0.2748 0.5805 0.7184 0.064 Uiso calc R 1 . .
C C4 0.4533(3) 0.54678(16) 0.6461(2) 0.0661(6) Uani d . 1 . .
H H4 0.4295 0.5880 0.5852 0.079 Uiso calc R 1 . .
C C5 0.5799(3) 0.49141(18) 0.6555(2) 0.0732(7) Uani d . 1 . .
H H5 0.6416 0.4945 0.6011 0.088 Uiso calc R 1 . .
C C6 0.6154(3) 0.43158(18) 0.7452(2) 0.0745(7) Uani d . 1 . .
H H6 0.7021 0.3943 0.7523 0.089 Uiso calc R 1 . .
C C7 0.5230(2) 0.42612(15) 0.8254(2) 0.0611(6) Uani d . 1 . .
H H7 0.5477 0.3848 0.8860 0.073 Uiso calc R 1 . .
C C8 0.13636(18) 0.32476(11) 0.68406(13) 0.0354(3) Uani d . 1 . .
C C9 0.0308(2) 0.36444(16) 0.60359(15) 0.0499(5) Uani d . 1 . .
H H9 -0.0539 0.3934 0.6238 0.060 Uiso calc R 1 . .
C C10 0.0494(2) 0.36167(15) 0.49303(15) 0.0496(5) Uani d . 1 . .
H H10 -0.0223 0.3888 0.4390 0.059 Uiso calc R 1 . .
C C11 0.17580(18) 0.31823(11) 0.46307(13) 0.0343(3) Uani d . 1 . .
C C12 0.2803(2) 0.27757(14) 0.54465(14) 0.0436(4) Uani d . 1 . .
H H12 0.3647 0.2477 0.5250 0.052 Uiso calc R 1 . .
C C13 0.26102(19) 0.28078(13) 0.65483(14) 0.0426(4) Uani d . 1 . .
H H13 0.3321 0.2533 0.7091 0.051 Uiso calc R 1 . .
C C14 0.1335(2) 0.35627(13) 0.26110(14) 0.0418(4) Uani d . 1 . .
C C15 0.1978(3) 0.33645(17) 0.15660(16) 0.0605(6) Uani d . 1 . .
H H15A 0.1635 0.2741 0.1270 0.091 Uiso calc R 1 . .
H H15B 0.3048 0.3360 0.1730 0.091 Uiso calc R 1 . .
H H15C 0.1664 0.3865 0.1029 0.091 Uiso calc R 1 . .

loop_
_atom_site_aniso_label
_atom_site_aniso_U_11
_atom_site_aniso_U_22
_atom_site_aniso_U_33
_atom_site_aniso_U_12
_atom_site_aniso_U_13
_atom_site_aniso_U_23
S1 0.0444(3) 0.0476(3) 0.0295(2) -0.00397(18) 0.01067(17) 0.00348(17)
O1 0.0718(10) 0.0527(7) 0.0358(6) 0.0085(6) 0.0066(6) 0.0080(6)
O2 0.0492(8) 0.0830(10) 0.0502(8) -0.0168(7) 0.0209(6) 0.0030(7)
O3 0.0599(9) 0.0774(10) 0.0420(7) 0.0218(7) 0.0096(6) 0.0121(7)
N1 0.0510(9) 0.0497(9) 0.0341(7) 0.0033(7) 0.0079(6) -0.0005(6)
N2 0.0407(8) 0.0491(8) 0.0312(7) 0.0066(6) 0.0094(6) -0.0011(6)
C1 0.0667(13) 0.0620(12) 0.0363(9) -0.0135(10) -0.0015(9) -0.0055(9)
C2 0.0470(10) 0.0429(9) 0.0467(10) -0.0085(8) -0.0014(8) -0.0028(8)
C3 0.0547(12) 0.0492(10) 0.0555(11) 0.0010(8) 0.0081(9) 0.0034(9)
C4 0.0772(16) 0.0596(13) 0.0634(14) -0.0104(11) 0.0167(12) 0.0071(11)
C5 0.0672(15) 0.0670(14) 0.0917(18) -0.0175(12) 0.0319(14) -0.0142(13)
C6 0.0467(13) 0.0666(14) 0.109(2) -0.0009(10) 0.0096(13) -0.0133(14)
C7 0.0554(13) 0.0516(11) 0.0706(14) -0.0016(9) -0.0091(11) 0.0039(10)
C8 0.0362(9) 0.0418(8) 0.0290(7) -0.0043(6) 0.0079(6) 0.0004(6)
C9 0.0395(10) 0.0759(13) 0.0357(9) 0.0162(9) 0.0105(7) 0.0016(9)
C10 0.0420(10) 0.0736(12) 0.0329(9) 0.0161(9) 0.0050(7) 0.0031(9)
C11 0.0351(8) 0.0379(8) 0.0305(7) -0.0024(6) 0.0074(6) -0.0015(6)
C12 0.0397(9) 0.0541(10) 0.0383(9) 0.0122(8) 0.0098(7) 0.0001(8)
C13 0.0408(10) 0.0523(10) 0.0341(8) 0.0080(8) 0.0038(7) 0.0044(7)
C14 0.0461(10) 0.0468(9) 0.0327(8) -0.0030(8) 0.0063(7) -0.0006(7)
C15 0.0711(14) 0.0797(15) 0.0328(9) 0.0057(11) 0.0145(9) 0.0024(9)

loop_
_atom_type_symbol
_atom_type_description
_atom_type_scat_dispersion_real
_atom_type_scat_dispersion_imag
_atom_type_scat_source
C C 0.0030 0.0020 'International Tables Vol C Tables 4.2.6.8 and 6.1.1.4'
H H 0.0000 0.0000 'International Tables Vol C Tables 4.2.6.8 and 6.1.1.4'
N N 0.0060 0.0030 'International Tables Vol C Tables 4.2.6.8 and 6.1.1.4'
O O 0.0110 0.0060 'International Tables Vol C Tables 4.2.6.8 and 6.1.1.4'
S S 0.1250 0.1230 'International Tables Vol C Tables 4.2.6.8 and 6.1.1.4'

loop_
_geom_angle_atom_site_label_1
_geom_angle_atom_site_label_2
_geom_angle_atom_site_label_3
_geom_angle_site_symmetry_1
_geom_angle_site_symmetry_3
_geom_angle
_geom_angle_publ_flag
O1 S1 O2 . . 119.90(9) ?
O1 S1 N1 . . 107.38(8) ?
O2 S1 N1 . . 105.41(9) ?
O1 S1 C8 . . 108.31(8) ?
O2 S1 C8 . . 106.21(8) ?
N1 S1 C8 . . 109.33(8) ?
C1 N1 S1 . . 120.86(14) ?
C1 N1 H1N . . 116.3(13) ?
S1 N1 H1N . . 112.0(13) ?
C14 N2 C11 . . 129.01(14) ?
C14 N2 H2N . . 118.3(13) ?
C11 N2 H2N . . 112.4(13) ?
N1 C1 C2 . . 116.46(15) ?
N1 C1 H1A . . 108.2 ?
C2 C1 H1A . . 108.2 ?
N1 C1 H1B . . 108.2 ?
C2 C1 H1B . . 108.2 ?
H1A C1 H1B . . 107.3 ?
C7 C2 C3 . . 118.3(2) ?
C7 C2 C1 . . 121.10(19) ?
C3 C2 C1 . . 120.57(18) ?
C4 C3 C2 . . 120.4(2) ?
C4 C3 H3 . . 119.8 ?
C2 C3 H3 . . 119.8 ?
C5 C4 C3 . . 120.7(2) ?
C5 C4 H4 . . 119.7 ?
C3 C4 H4 . . 119.7 ?
C6 C5 C4 . . 119.7(2) ?
C6 C5 H5 . . 120.2 ?
C4 C5 H5 . . 120.2 ?
C5 C6 C7 . . 120.2(2) ?
C5 C6 H6 . . 119.9 ?
C7 C6 H6 . . 119.9 ?
C2 C7 C6 . . 120.8(2) ?
C2 C7 H7 . . 119.6 ?
C6 C7 H7 . . 119.6 ?
C9 C8 C13 . . 120.05(15) ?
C9 C8 S1 . . 119.43(13) ?
C13 C8 S1 . . 120.52(13) ?
C8 C9 C10 . . 120.62(16) ?
C8 C9 H9 . . 119.7 ?
C10 C9 H9 . . 119.7 ?
C9 C10 C11 . . 119.62(16) ?
C9 C10 H10 . . 120.2 ?
C11 C10 H10 . . 120.2 ?
C12 C11 C10 . . 119.21(15) ?
C12 C11 N2 . . 117.12(14) ?
C10 C11 N2 . . 123.66(15) ?
C13 C12 C11 . . 120.82(15) ?
C13 C12 H12 . . 119.6 ?
C11 C12 H12 . . 119.6 ?
C8 C13 C12 . . 119.68(16) ?
C8 C13 H13 . . 120.2 ?
C12 C13 H13 . . 120.2 ?
O3 C14 N2 . . 123.00(16) ?
O3 C14 C15 . . 121.99(17) ?
N2 C14 C15 . . 115.01(16) ?
C14 C15 H15A . . 109.5 ?
C14 C15 H15B . . 109.5 ?
H15A C15 H15B . . 109.5 ?
C14 C15 H15C . . 109.5 ?
H15A C15 H15C . . 109.5 ?
H15B C15 H15C . . 109.5 ?

loop_
_geom_bond_atom_site_label_1
_geom_bond_atom_site_label_2
_geom_bond_site_symmetry_2
_geom_bond_distance
_geom_bond_publ_flag
S1 O1 . 1.4199(13) ?
S1 O2 . 1.4304(14) ?
S1 N1 . 1.6105(16) ?
S1 C8 . 1.7647(16) ?
O3 C14 . 1.217(2) ?
N1 C1 . 1.466(2) ?
N1 H1N . 0.893(9) ?
N2 C14 . 1.346(2) ?
N2 C11 . 1.4064(19) ?
N2 H2N . 0.899(9) ?
C1 C2 . 1.501(3) ?
C1 H1A . 0.9700 ?
C1 H1B . 0.9700 ?
C2 C7 . 1.380(3) ?
C2 C3 . 1.383(3) ?
C3 C4 . 1.376(3) ?
C3 H3 . 0.9300 ?
C4 C5 . 1.366(3) ?
C4 H4 . 0.9300 ?
C5 C6 . 1.363(4) ?
C5 H5 . 0.9300 ?
C6 C7 . 1.380(3) ?
C6 H6 . 0.9300 ?
C7 H7 . 0.9300 ?
C8 C9 . 1.374(2) ?
C8 C13 . 1.373(2) ?
C9 C10 . 1.381(2) ?
C9 H9 . 0.9300 ?
C10 C11 . 1.387(2) ?
C10 H10 . 0.9300 ?
C11 C12 . 1.382(2) ?
C12 C13 . 1.378(2) ?
C12 H12 . 0.9300 ?
C13 H13 . 0.9300 ?
C14 C15 . 1.501(2) ?
C15 H15A . 0.9600 ?
C15 H15B . 0.9600 ?
C15 H15C . 0.9600 ?

loop_
_geom_hbond_atom_site_label_D
_geom_hbond_atom_site_label_H
_geom_hbond_atom_site_label_A
_geom_hbond_site_symmetry_A
_geom_hbond_distance_DH
_geom_hbond_distance_HA
_geom_hbond_distance_DA
_geom_hbond_angle_DHA
N1 H1n O3 3_566 0.894(17) 1.996(17) 2.877(2) 168.2(16)
N2 H2n O2 4_665 0.898(15) 2.029(15) 2.921(2) 171.5(16)

loop_
_geom_torsion_atom_site_label_1
_geom_torsion_atom_site_label_2
_geom_torsion_atom_site_label_3
_geom_torsion_atom_site_label_4
_geom_torsion_site_symmetry_1
_geom_torsion_site_symmetry_2
_geom_torsion_site_symmetry_3
_geom_torsion_site_symmetry_4
_geom_torsion
_geom_torsion_publ_flag
O1 S1 N1 C1 . . . . 35.74(15) ?
O2 S1 N1 C1 . . . . 164.65(14) ?
C8 S1 N1 C1 . . . . -81.56(15) ?
S1 N1 C1 C2 . . . . 64.4(2) ?
N1 C1 C2 C7 . . . . -118.2(2) ?
N1 C1 C2 C3 . . . . 62.7(2) ?
C7 C2 C3 C4 . . . . 0.4(3) ?
C1 C2 C3 C4 . . . . 179.41(19) ?
C2 C3 C4 C5 . . . . -0.1(3) ?
C3 C4 C5 C6 . . . . -0.5(4) ?
C4 C5 C6 C7 . . . . 0.7(4) ?
C3 C2 C7 C6 . . . . -0.1(3) ?
C1 C2 C7 C6 . . . . -179.14(19) ?
C5 C6 C7 C2 . . . . -0.5(3) ?
O1 S1 C8 C9 . . . . 169.47(15) ?
O2 S1 C8 C9 . . . . 39.45(17) ?
N1 S1 C8 C9 . . . . -73.82(16) ?
O1 S1 C8 C13 . . . . -11.08(17) ?
O2 S1 C8 C13 . . . . -141.10(15) ?
N1 S1 C8 C13 . . . . 105.63(15) ?
C13 C8 C9 C10 . . . . -0.8(3) ?
S1 C8 C9 C10 . . . . 178.69(16) ?
C8 C9 C10 C11 . . . . 0.1(3) ?
C9 C10 C11 C12 . . . . 0.6(3) ?
C9 C10 C11 N2 . . . . 179.85(18) ?
C14 N2 C11 C12 . . . . -169.65(17) ?
C14 N2 C11 C10 . . . . 11.1(3) ?
C10 C11 C12 C13 . . . . -0.8(3) ?
N2 C11 C12 C13 . . . . 179.98(16) ?
C9 C8 C13 C12 . . . . 0.6(3) ?
S1 C8 C13 C12 . . . . -178.81(14) ?
C11 C12 C13 C8 . . . . 0.1(3) ?
C11 N2 C14 O3 . . . . -3.2(3) ?
C11 N2 C14 C15 . . . . 177.27(17) ?

loop_
_cod_related_entry_id
_cod_related_entry_database
_cod_related_entry_code
1 ChemSpider 581566
